data_2233830
loop_
_publ_author_name
'Haque, Rosenani A.'
'Iqbal, Muhammad Adnan'
'Budagumpi, Srinivasa'
'Hemamalini, Madhukar'
'Fun, Hoong-Kun'

_publ_section_title
;
 3,3'-[1,2-Phenylenebis(methylene)]bis(1-ethylbenzimidazolium) dibromide
;
_journal_coeditor_code HB6611
_journal_issue 3
_journal_name_full 'Acta Crystallographica Section E'
_journal_page_first o573
_journal_paper_doi 10.1107/S1600536812002802
_journal_volume 68
_journal_year 2012
_chemical_formula_iupac 'C26 H28 N4 2+, 2Br -'
_chemical_formula_moiety 'C26 H28 N4 2+, 2(Br -)'
_chemical_formula_sum 'C26 H28 Br2 N4'
_chemical_formula_weight 556.34
_chemical_name_systematic
;
3,3'-[1,2-Phenylenebis(methylene)]bis(1-ethylbenzimidazolium) dibromide
;
_space_group_IT_number 9
_symmetry_cell_setting monoclinic
_symmetry_space_group_name_Hall 'C -2yc'
_symmetry_space_group_name_H-M 'C 1 c 1'
_atom_sites_solution_hydrogens geom
_atom_sites_solution_primary direct
_atom_sites_solution_secondary difmap
_audit_creation_method SHELXL-97
_cell_angle_alpha 90.00
_cell_angle_beta 118.2300(10)
_cell_angle_gamma 90.00
_cell_formula_units_Z 4
_cell_length_a 9.7093(7)
_cell_length_b 35.796(3)
_cell_length_c 8.0340(6)
_cell_measurement_reflns_used 5440
_cell_measurement_temperature 296(2)
_cell_measurement_theta_max 27.28
_cell_measurement_theta_min 2.93
_cell_volume 2460.1(3)
_computing_cell_refinement 'SAINT (Bruker, 2009)'
_computing_data_collection 'APEX2 (Bruker, 2009)'
_computing_data_reduction 'SAINT (Bruker, 2009)'
_computing_molecular_graphics 'SHELXTL (Sheldrick, 2008)'
_computing_publication_material 'SHELXTL (Sheldrick, 2008) and PLATON (Spek, 2009)'
_computing_structure_refinement 'SHELXTL (Sheldrick, 2008)'
_computing_structure_solution 'SHELXTL (Sheldrick, 2008)'
_diffrn_ambient_temperature 296(2)
_diffrn_measured_fraction_theta_full 0.991
_diffrn_measured_fraction_theta_max 0.991
_diffrn_measurement_device_type 'Bruker APEXII DUO CCD'
_diffrn_measurement_method '\f and \w scans'
_diffrn_radiation_monochromator graphite
_diffrn_radiation_source 'fine-focus sealed tube'
_diffrn_radiation_type MoK\a
_diffrn_radiation_wavelength 0.71073
_diffrn_reflns_av_R_equivalents 0.0227
_diffrn_reflns_av_sigmaI/netI 0.0632
_diffrn_reflns_limit_h_max 14
_diffrn_reflns_limit_h_min -14
_diffrn_reflns_limit_k_max 42
_diffrn_reflns_limit_k_min -54
_diffrn_reflns_limit_l_max 12
_diffrn_reflns_limit_l_min -12
_diffrn_reflns_number 16606
_diffrn_reflns_theta_full 32.54
_diffrn_reflns_theta_max 32.54
_diffrn_reflns_theta_min 2.45
_diffrn_standards_number 0
_exptl_absorpt_coefficient_mu 3.316
_exptl_absorpt_correction_T_max 0.5159
_exptl_absorpt_correction_T_min 0.3175
_exptl_absorpt_correction_type multi-scan
_exptl_absorpt_process_details '(SADABS; Bruker, 2009)'
_exptl_crystal_colour colourless
_exptl_crystal_density_diffrn 1.502
_exptl_crystal_density_method 'not measured'
_exptl_crystal_description block
_exptl_crystal_F_000 1128
_exptl_crystal_size_max 0.45
_exptl_crystal_size_mid 0.32
_exptl_crystal_size_min 0.23
_refine_diff_density_max 0.705
_refine_diff_density_min -0.282
_refine_ls_abs_structure_details 'Flack (1983), 3727 Friedel pairs'
_refine_ls_abs_structure_Flack 0.009(6)
_refine_ls_extinction_method none
_refine_ls_goodness_of_fit_ref 1.015
_refine_ls_hydrogen_treatment constr
_refine_ls_matrix_type full
_refine_ls_number_parameters 291
_refine_ls_number_reflns 8158
_refine_ls_number_restraints 2
_refine_ls_restrained_S_all 1.015
_refine_ls_R_factor_all 0.0511
_refine_ls_R_factor_gt 0.0331
_refine_ls_shift/su_max 0.003
_refine_ls_shift/su_mean 0.000
_refine_ls_structure_factor_coef Fsqd
_refine_ls_weighting_details 'calc w=1/[\s^2^(Fo^2^)+(0.0000P)^2^+0.1437P] where P=(Fo^2^+2Fc^2^)/3'
_refine_ls_weighting_scheme calc
_refine_ls_wR_factor_gt 0.0743
_refine_ls_wR_factor_ref 0.0804
_reflns_number_gt 6244
_reflns_number_total 8158
_reflns_threshold_expression I>2\s(I)
_cod_data_source_file hb6611.cif
_cod_data_source_block I
_cod_original_sg_symbol_H-M 'C c'
_cod_database_code 2233830
_cod_database_fobs_code 2233830

loop_
_symmetry_equiv_pos_as_xyz
'x, y, z'
'x, -y, z+1/2'
'x+1/2, y+1/2, z'
'x+1/2, -y+1/2, z+1/2'

loop_
_atom_site_type_symbol
_atom_site_label
_atom_site_fract_x
_atom_site_fract_y
_atom_site_fract_z
_atom_site_U_iso_or_equiv
_atom_site_adp_type
_atom_site_calc_flag
_atom_site_refinement_flags
_atom_site_occupancy
_atom_site_symmetry_multiplicity
Br Br1 0.68944(3) 0.918762(6) 0.48259(3) 0.05182(7) Uani d . 1 1
Br Br2 0.38351(4) 0.822199(8) 0.90664(4) 0.06457(9) Uani d . 1 1
N N1 0.4060(2) 0.95348(6) 0.8359(3) 0.0441(4) Uani d . 1 1
N N2 0.2014(2) 0.92236(5) 0.6352(3) 0.0378(4) Uani d . 1 1
N N3 0.4142(2) 0.82699(5) 0.4234(3) 0.0386(4) Uani d . 1 1
N N4 0.5754(2) 0.79004(5) 0.3842(3) 0.0416(4) Uani d . 1 1
C C1 0.6769(3) 0.97225(8) 0.9292(4) 0.0569(7) Uani d . 1 1
H H1A 0.7799 0.9729 1.0354 0.085 Uiso calc R 1 1
H H1B 0.6509 0.9964 0.8706 0.085 Uiso calc R 1 1
H H1C 0.6739 0.9541 0.8395 0.085 Uiso calc R 1 1
C C2 0.5611(3) 0.96170(10) 0.9949(4) 0.0615(7) Uani d . 1 1
H H2A 0.5990 0.9399 1.0759 0.074 Uiso calc R 1 1
H H2B 0.5519 0.9820 1.0690 0.074 Uiso calc R 1 1
C C3 0.3020(3) 0.97982(6) 0.7130(3) 0.0405(4) Uani d . 1 1
C C4 0.3092(3) 1.01828(7) 0.7066(4) 0.0503(6) Uani d . 1 1
H H4A 0.3959 1.0316 0.7930 0.060 Uiso calc R 1 1
C C5 0.1818(4) 1.03575(7) 0.5662(5) 0.0578(7) Uani d . 1 1
H H5A 0.1826 1.0616 0.5568 0.069 Uiso calc R 1 1
C C6 0.0502(3) 1.01593(7) 0.4361(4) 0.0542(6) Uani d . 1 1
H H6A -0.0333 1.0290 0.3424 0.065 Uiso calc R 1 1
C C7 0.0416(3) 0.97753(7) 0.4438(4) 0.0453(5) Uani d . 1 1
H H7A -0.0461 0.9643 0.3592 0.054 Uiso calc R 1 1
C C8 0.1711(2) 0.95996(6) 0.5847(3) 0.0372(4) Uani d . 1 1
C C9 0.3416(3) 0.92020(6) 0.7867(3) 0.0433(5) Uani d . 1 1
H H9A 0.3878 0.8981 0.8494 0.052 Uiso calc R 1 1
C C10 0.0966(2) 0.89051(6) 0.5423(3) 0.0388(4) Uani d . 1 1
H H10A -0.0035 0.8952 0.5378 0.047 Uiso calc R 1 1
H H10B 0.1408 0.8682 0.6174 0.047 Uiso calc R 1 1
C C11 0.0711(3) 0.88369(5) 0.3442(3) 0.0372(4) Uani d . 1 1
C C12 -0.0774(3) 0.89068(6) 0.1938(4) 0.0485(5) Uani d . 1 1
H H12A -0.1560 0.8994 0.2187 0.058 Uiso calc R 1 1
C C13 -0.1095(3) 0.88490(7) 0.0100(4) 0.0537(6) Uani d . 1 1
H H13A -0.2082 0.8903 -0.0886 0.064 Uiso calc R 1 1
C C14 0.0046(4) 0.87111(7) -0.0274(4) 0.0537(6) Uani d . 1 1
H H14A -0.0173 0.8670 -0.1518 0.064 Uiso calc R 1 1
C C15 0.1523(3) 0.86321(6) 0.1182(4) 0.0478(5) Uani d . 1 1
H H15A 0.2289 0.8538 0.0912 0.057 Uiso calc R 1 1
C C16 0.1865(3) 0.86927(5) 0.3048(3) 0.0368(4) Uani d . 1 1
C C17 0.3497(3) 0.86073(6) 0.4620(4) 0.0411(5) Uani d . 1 1
H H17A 0.4179 0.8817 0.4767 0.049 Uiso calc R 1 1
H H17B 0.3461 0.8576 0.5798 0.049 Uiso calc R 1 1
C C18 0.3557(3) 0.79088(6) 0.4066(3) 0.0406(5) Uani d . 1 1
C C19 0.2223(3) 0.77759(8) 0.4100(4) 0.0525(6) Uani d . 1 1
H H19A 0.1533 0.7933 0.4260 0.063 Uiso calc R 1 1
C C20 0.1996(4) 0.73945(9) 0.3877(5) 0.0635(8) Uani d . 1 1
H H20A 0.1112 0.7292 0.3865 0.076 Uiso calc R 1 1
C C21 0.3028(4) 0.71617(7) 0.3674(5) 0.0665(8) Uani d . 1 1
H H21A 0.2825 0.6906 0.3547 0.080 Uiso calc R 1 1
C C22 0.4359(4) 0.72922(7) 0.3652(4) 0.0581(7) Uani d . 1 1
H H22A 0.5060 0.7133 0.3523 0.070 Uiso calc R 1 1
C C23 0.4582(3) 0.76776(6) 0.3837(3) 0.0404(4) Uani d . 1 1
C C24 0.5441(3) 0.82501(6) 0.4069(3) 0.0406(5) Uani d . 1 1
H H24A 0.6047 0.8455 0.4108 0.049 Uiso calc R 1 1
C C25 0.7016(3) 0.77625(9) 0.3487(5) 0.0621(7) Uani d . 1 1
H H25A 0.6559 0.7646 0.2251 0.074 Uiso calc R 1 1
H H25B 0.7602 0.7573 0.4418 0.074 Uiso calc R 1 1
C C26 0.8105(5) 0.80600(13) 0.3563(8) 0.0893(12) Uani d . 1 1
H H26A 0.8782 0.7964 0.3099 0.134 Uiso calc R 1 1
H H26B 0.8720 0.8142 0.4845 0.134 Uiso calc R 1 1
H H26C 0.7518 0.8267 0.2795 0.134 Uiso calc R 1 1

loop_
_atom_site_aniso_label
_atom_site_aniso_U_11
_atom_site_aniso_U_22
_atom_site_aniso_U_33
_atom_site_aniso_U_12
_atom_site_aniso_U_13
_atom_site_aniso_U_23
Br1 0.05117(12) 0.04447(12) 0.05944(14) 0.00068(11) 0.02585(11) 0.00191(11)
Br2 0.0914(2) 0.05391(15) 0.06103(16) 0.03112(14) 0.04636(15) 0.01796(12)
N1 0.0401(9) 0.0531(11) 0.0364(9) 0.0054(8) 0.0158(8) 0.0004(8)
N2 0.0395(9) 0.0323(8) 0.0399(9) 0.0074(7) 0.0174(8) 0.0014(7)
N3 0.0384(9) 0.0314(8) 0.0517(10) 0.0024(7) 0.0261(9) 0.0025(7)
N4 0.0413(10) 0.0384(9) 0.0485(10) 0.0098(7) 0.0240(8) 0.0037(8)
C1 0.0458(13) 0.0531(14) 0.0583(16) 0.0057(11) 0.0136(13) 0.0064(11)
C2 0.0454(13) 0.085(2) 0.0391(13) 0.0005(14) 0.0076(11) -0.0018(12)
C3 0.0437(11) 0.0399(10) 0.0417(11) 0.0040(9) 0.0234(9) -0.0029(8)
C4 0.0533(13) 0.0392(11) 0.0636(15) -0.0033(10) 0.0319(12) -0.0091(10)
C5 0.0717(17) 0.0332(11) 0.0821(19) 0.0063(11) 0.0475(16) 0.0009(11)
C6 0.0530(13) 0.0404(12) 0.0704(17) 0.0135(11) 0.0301(13) 0.0089(11)
C7 0.0398(11) 0.0415(11) 0.0506(13) 0.0100(9) 0.0182(10) 0.0021(9)
C8 0.0398(10) 0.0326(9) 0.0416(11) 0.0065(8) 0.0213(9) 0.0005(8)
C9 0.0447(11) 0.0423(11) 0.0413(11) 0.0091(9) 0.0192(10) 0.0043(8)
C10 0.0378(10) 0.0335(10) 0.0506(12) 0.0034(8) 0.0253(10) 0.0000(8)
C11 0.0411(10) 0.0255(8) 0.0473(11) 0.0003(7) 0.0229(9) -0.0004(7)
C12 0.0438(12) 0.0378(11) 0.0579(14) 0.0073(9) 0.0191(11) -0.0024(10)
C13 0.0534(14) 0.0394(11) 0.0517(14) 0.0041(11) 0.0112(12) -0.0014(10)
C14 0.0760(18) 0.0378(11) 0.0438(13) -0.0009(12) 0.0253(13) -0.0006(9)
C15 0.0660(15) 0.0352(10) 0.0530(13) 0.0019(10) 0.0370(12) -0.0005(9)
C16 0.0444(11) 0.0245(8) 0.0466(11) 0.0015(8) 0.0257(9) 0.0028(7)
C17 0.0425(11) 0.0352(10) 0.0523(13) 0.0060(9) 0.0279(10) -0.0028(9)
C18 0.0440(11) 0.0339(10) 0.0459(11) -0.0011(8) 0.0229(10) 0.0035(8)
C19 0.0524(14) 0.0476(13) 0.0659(16) -0.0074(11) 0.0348(13) 0.0019(11)
C20 0.0695(18) 0.0507(15) 0.0742(18) -0.0191(14) 0.0372(15) 0.0068(13)
C21 0.088(2) 0.0359(12) 0.0665(17) -0.0097(14) 0.0293(17) 0.0035(12)
C22 0.0764(19) 0.0329(11) 0.0570(15) 0.0096(12) 0.0249(14) 0.0031(10)
C23 0.0451(11) 0.0337(9) 0.0393(11) 0.0056(9) 0.0174(9) 0.0034(8)
C24 0.0373(10) 0.0367(10) 0.0523(13) 0.0014(8) 0.0249(10) 0.0022(9)
C25 0.0527(14) 0.0677(17) 0.0768(19) 0.0179(13) 0.0396(14) -0.0038(14)
C26 0.065(2) 0.100(3) 0.133(3) -0.0016(19) 0.071(2) -0.011(3)

loop_
_atom_type_symbol
_atom_type_description
_atom_type_scat_dispersion_real
_atom_type_scat_dispersion_imag
_atom_type_scat_source
C C 0.0033 0.0016 'International Tables Vol C Tables 4.2.6.8 and 6.1.1.4'
H H 0.0000 0.0000 'International Tables Vol C Tables 4.2.6.8 and 6.1.1.4'
N N 0.0061 0.0033 'International Tables Vol C Tables 4.2.6.8 and 6.1.1.4'
Br Br -0.2901 2.4595 'International Tables Vol C Tables 4.2.6.8 and 6.1.1.4'

loop_
_geom_angle_atom_site_label_1
_geom_angle_atom_site_label_2
_geom_angle_atom_site_label_3
_geom_angle
C9 N1 C3 108.49(19)
C9 N1 C2 126.0(2)
C3 N1 C2 125.5(2)
C9 N2 C8 107.76(18)
C9 N2 C10 125.46(17)
C8 N2 C10 126.77(18)
C24 N3 C18 107.65(19)
C24 N3 C17 125.96(19)
C18 N3 C17 126.3(2)
C24 N4 C23 107.7(2)
C24 N4 C25 127.8(2)
C23 N4 C25 124.4(2)
C2 C1 H1A 109.5
C2 C1 H1B 109.5
H1A C1 H1B 109.5
C2 C1 H1C 109.5
H1A C1 H1C 109.5
H1B C1 H1C 109.5
N1 C2 C1 112.0(2)
N1 C2 H2A 109.2
C1 C2 H2A 109.2
N1 C2 H2B 109.2
C1 C2 H2B 109.2
H2A C2 H2B 107.9
C4 C3 N1 132.0(2)
C4 C3 C8 121.7(2)
N1 C3 C8 106.29(19)
C5 C4 C3 116.4(2)
C5 C4 H4A 121.8
C3 C4 H4A 121.8
C4 C5 C6 122.2(2)
C4 C5 H5A 118.9
C6 C5 H5A 118.9
C7 C6 C5 121.6(2)
C7 C6 H6A 119.2
C5 C6 H6A 119.2
C6 C7 C8 116.0(2)
C6 C7 H7A 122.0
C8 C7 H7A 122.0
C7 C8 C3 122.1(2)
C7 C8 N2 131.4(2)
C3 C8 N2 106.51(18)
N1 C9 N2 110.93(19)
N1 C9 H9A 124.5
N2 C9 H9A 124.5
N2 C10 C11 112.86(18)
N2 C10 H10A 109.0
C11 C10 H10A 109.0
N2 C10 H10B 109.0
C11 C10 H10B 109.0
H10A C10 H10B 107.8
C12 C11 C16 118.6(2)
C12 C11 C10 118.1(2)
C16 C11 C10 123.2(2)
C13 C12 C11 121.3(3)
C13 C12 H12A 119.3
C11 C12 H12A 119.3
C14 C13 C12 119.6(2)
C14 C13 H13A 120.2
C12 C13 H13A 120.2
C13 C14 C15 120.7(3)
C13 C14 H14A 119.6
C15 C14 H14A 119.6
C14 C15 C16 120.1(2)
C14 C15 H15A 119.9
C16 C15 H15A 119.9
C15 C16 C11 119.6(2)
C15 C16 C17 119.2(2)
C11 C16 C17 121.2(2)
N3 C17 C16 111.95(19)
N3 C17 H17A 109.2
C16 C17 H17A 109.2
N3 C17 H17B 109.2
C16 C17 H17B 109.2
H17A C17 H17B 107.9
C23 C18 C19 122.5(2)
C23 C18 N3 106.5(2)
C19 C18 N3 131.0(2)
C20 C19 C18 115.4(3)
C20 C19 H19A 122.3
C18 C19 H19A 122.3
C21 C20 C19 122.4(3)
C21 C20 H20A 118.8
C19 C20 H20A 118.8
C20 C21 C22 122.4(2)
C20 C21 H21A 118.8
C22 C21 H21A 118.8
C21 C22 C23 115.6(3)
C21 C22 H22A 122.2
C23 C22 H22A 122.2
C18 C23 N4 107.35(18)
C18 C23 C22 121.7(3)
N4 C23 C22 130.9(2)
N4 C24 N3 110.8(2)
N4 C24 H24A 124.6
N3 C24 H24A 124.6
N4 C25 C26 113.3(3)
N4 C25 H25A 108.9
C26 C25 H25A 108.9
N4 C25 H25B 108.9
C26 C25 H25B 108.9
H25A C25 H25B 107.7
C25 C26 H26A 109.5
C25 C26 H26B 109.5
H26A C26 H26B 109.5
C25 C26 H26C 109.5
H26A C26 H26C 109.5
H26B C26 H26C 109.5

loop_
_geom_bond_atom_site_label_1
_geom_bond_atom_site_label_2
_geom_bond_distance
N1 C9 1.316(3)
N1 C3 1.393(3)
N1 C2 1.472(3)
N2 C9 1.332(3)
N2 C8 1.396(3)
N2 C10 1.474(3)
N3 C24 1.331(3)
N3 C18 1.393(3)
N3 C17 1.460(3)
N4 C24 1.321(3)
N4 C23 1.388(3)
N4 C25 1.469(3)
C1 C2 1.499(5)
C1 H1A 0.9600
C1 H1B 0.9600
C1 H1C 0.9600
C2 H2A 0.9700
C2 H2B 0.9700
C3 C4 1.381(3)
C3 C8 1.394(3)
C4 C5 1.368(4)
C4 H4A 0.9300
C5 C6 1.402(4)
C5 H5A 0.9300
C6 C7 1.380(4)
C6 H6A 0.9300
C7 C8 1.383(3)
C7 H7A 0.9300
C9 H9A 0.9300
C10 C11 1.510(3)
C10 H10A 0.9700
C10 H10B 0.9700
C11 C12 1.397(3)
C11 C16 1.399(3)
C12 C13 1.373(4)
C12 H12A 0.9300
C13 C14 1.369(5)
C13 H13A 0.9300
C14 C15 1.385(4)
C14 H14A 0.9300
C15 C16 1.391(3)
C15 H15A 0.9300
C16 C17 1.519(3)
C17 H17A 0.9700
C17 H17B 0.9700
C18 C23 1.372(3)
C18 C19 1.392(4)
C19 C20 1.381(4)
C19 H19A 0.9300
C20 C21 1.371(5)
C20 H20A 0.9300
C21 C22 1.382(5)
C21 H21A 0.9300
C22 C23 1.393(3)
C22 H22A 0.9300
C24 H24A 0.9300
C25 C26 1.481(5)
C25 H25A 0.9700
C25 H25B 0.9700
C26 H26A 0.9600
C26 H26B 0.9600
C26 H26C 0.9600

loop_
_geom_hbond_atom_site_label_D
_geom_hbond_atom_site_label_H
_geom_hbond_atom_site_label_A
_geom_hbond_site_symmetry_A
_geom_hbond_distance_DH
_geom_hbond_distance_HA
_geom_hbond_distance_DA
_geom_hbond_angle_DHA
_geom_hbond_publ_flag
C9 H9A Br2 . 0.93 2.76 3.610(2) 152 yes
C10 H10A Br1 1_455 0.97 2.92 3.884(2) 171 yes
C10 H10B Br2 . 0.97 2.91 3.820(2) 156 yes
C15 H15A Br2 1_554 0.93 2.80 3.700(3) 163 yes
C17 H17B Br2 . 0.97 2.78 3.696(3) 158 yes
C24 H24A Br1 . 0.93 2.73 3.579(2) 152 yes
C5 H5A Cg4 2_575 0.93 2.92 3.630(3) 135 yes

loop_
_geom_torsion_atom_site_label_1
_geom_torsion_atom_site_label_2
_geom_torsion_atom_site_label_3
_geom_torsion_atom_site_label_4
_geom_torsion
C9 N1 C2 C1 108.0(3)
C3 N1 C2 C1 -72.7(3)
C9 N1 C3 C4 177.2(3)
C2 N1 C3 C4 -2.3(4)
C9 N1 C3 C8 -0.8(3)
C2 N1 C3 C8 179.8(2)
N1 C3 C4 C5 -178.5(3)
C8 C3 C4 C5 -0.8(4)
C3 C4 C5 C6 0.4(4)
C4 C5 C6 C7 0.6(5)
C5 C6 C7 C8 -1.1(4)
C6 C7 C8 C3 0.8(4)
C6 C7 C8 N2 178.7(3)
C4 C3 C8 C7 0.2(4)
N1 C3 C8 C7 178.4(2)
C4 C3 C8 N2 -178.2(2)
N1 C3 C8 N2 0.0(3)
C9 N2 C8 C7 -177.4(3)
C10 N2 C8 C7 1.1(4)
C9 N2 C8 C3 0.8(3)
C10 N2 C8 C3 179.3(2)
C3 N1 C9 N2 1.4(3)
C2 N1 C9 N2 -179.2(2)
C8 N2 C9 N1 -1.4(3)
C10 N2 C9 N1 -179.9(2)
C9 N2 C10 C11 -114.9(2)
C8 N2 C10 C11 66.8(3)
N2 C10 C11 C12 -111.6(2)
N2 C10 C11 C16 71.3(2)
C16 C11 C12 C13 -2.3(3)
C10 C11 C12 C13 -179.6(2)
C11 C12 C13 C14 1.7(4)
C12 C13 C14 C15 -0.5(4)
C13 C14 C15 C16 0.0(4)
C14 C15 C16 C11 -0.6(3)
C14 C15 C16 C17 -179.4(2)
C12 C11 C16 C15 1.7(3)
C10 C11 C16 C15 178.9(2)
C12 C11 C16 C17 -179.5(2)
C10 C11 C16 C17 -2.3(3)
C24 N3 C17 C16 119.9(3)
C18 N3 C17 C16 -63.6(3)
C15 C16 C17 N3 -38.6(3)
C11 C16 C17 N3 142.5(2)
C24 N3 C18 C23 1.2(3)
C17 N3 C18 C23 -175.9(2)
C24 N3 C18 C19 -178.7(3)
C17 N3 C18 C19 4.2(4)
C23 C18 C19 C20 -0.3(4)
N3 C18 C19 C20 179.6(3)
C18 C19 C20 C21 1.2(5)
C19 C20 C21 C22 -0.9(5)
C20 C21 C22 C23 -0.4(5)
C19 C18 C23 N4 179.1(2)
N3 C18 C23 N4 -0.8(3)
C19 C18 C23 C22 -1.0(4)
N3 C18 C23 C22 179.0(2)
C24 N4 C23 C18 0.1(3)
C25 N4 C23 C18 -175.1(2)
C24 N4 C23 C22 -179.7(3)
C25 N4 C23 C22 5.0(4)
C21 C22 C23 C18 1.4(4)
C21 C22 C23 N4 -178.8(3)
C23 N4 C24 N3 0.7(3)
C25 N4 C24 N3 175.7(3)
C18 N3 C24 N4 -1.2(3)
C17 N3 C24 N4 175.9(2)
C24 N4 C25 C26 5.3(5)
C23 N4 C25 C26 179.6(3)

loop_
_cod_related_entry_id
_cod_related_entry_database
_cod_related_entry_code
1 ChemSpider 30657496
